data_2215012
loop_
_publ_author_name
'Graham Smith'
'Urs D. Wermuth'
'Jonathan M. White'

_publ_section_title
;
 (2,4,6-Trinitrophenyl)guanidine
;
_journal_coeditor_code BT2462
_journal_issue 9
_journal_name_full 'Acta Crystallographica Section E'
_journal_page_first o3759
_journal_page_last o3759
_journal_paper_doi 10.1107/S1600536807038068
_journal_volume 63
_journal_year 2007
_chemical_formula_iupac 'C7 H6 N6 O6'
_chemical_formula_moiety 'C7 H6 N6 O6'
_chemical_formula_sum 'C7 H6 N6 O6'
_chemical_formula_weight 270.18
_chemical_name_common (2,4,6-trinitrophenyl)guanidine
_chemical_name_systematic
;
(2,4,6-Trinitrophenyl)guanidine
;
_space_group_IT_number 2
_symmetry_cell_setting triclinic
_symmetry_space_group_name_Hall '-P 1'
_symmetry_space_group_name_H-M 'P -1'
_atom_sites_solution_hydrogens geom
_atom_sites_solution_primary direct
_atom_sites_solution_secondary difmap
_audit_creation_method SHELXL97
_cell_angle_alpha 104.045(3)
_cell_angle_beta 95.004(2)
_cell_angle_gamma 103.121(2)
_cell_formula_units_Z 2
_cell_length_a 7.6596(10)
_cell_length_b 7.7316(10)
_cell_length_c 9.0411(12)
_cell_measurement_reflns_used 870
_cell_measurement_temperature 130(2)
_cell_measurement_theta_max 26.82
_cell_measurement_theta_min 2.35
_cell_volume 500.08(11)
_computing_cell_refinement SMART
_computing_data_collection 'SMART (Bruker, 2000)'
_computing_data_reduction 'SAINT (Bruker, 1999)'
_computing_molecular_graphics 'PLATON (Spek, 2003)'
_computing_publication_material PLATON
_computing_structure_refinement 'SHELXL97 (Sheldrick, 1997)'
_computing_structure_solution 'SHELXS97 Sheldrick, 1997)'
_diffrn_ambient_temperature 130(2)
_diffrn_measured_fraction_theta_full 0.984
_diffrn_measured_fraction_theta_max 0.984
_diffrn_measurement_device_type 'Bruker CCD area-detector diffractometer'
_diffrn_measurement_method '\f and \w'
_diffrn_radiation_monochromator graphite
_diffrn_radiation_source 'sealed tube'
_diffrn_radiation_type MoK\a
_diffrn_radiation_wavelength 0.71073
_diffrn_reflns_av_R_equivalents 0.0553
_diffrn_reflns_av_sigmaI/netI 0.0709
_diffrn_reflns_limit_h_max 9
_diffrn_reflns_limit_h_min -9
_diffrn_reflns_limit_k_max 9
_diffrn_reflns_limit_k_min -8
_diffrn_reflns_limit_l_max 10
_diffrn_reflns_limit_l_min -9
_diffrn_reflns_number 2614
_diffrn_reflns_theta_full 25.00
_diffrn_reflns_theta_max 25.00
_diffrn_reflns_theta_min 2.35
_diffrn_standards_decay_% 0
_exptl_absorpt_coefficient_mu 0.159
_exptl_absorpt_correction_type none
_exptl_crystal_colour 'pale yellow'
_exptl_crystal_density_diffrn 1.794
_exptl_crystal_density_method 'not measured'
_exptl_crystal_description block
_exptl_crystal_F_000 276
_exptl_crystal_size_max 0.15
_exptl_crystal_size_mid 0.10
_exptl_crystal_size_min 0.10
_refine_diff_density_max 0.219
_refine_diff_density_min -0.214
_refine_ls_extinction_method none
_refine_ls_goodness_of_fit_ref 0.923
_refine_ls_hydrogen_treatment mixed
_refine_ls_matrix_type full
_refine_ls_number_parameters 188
_refine_ls_number_reflns 1739
_refine_ls_number_restraints 0
_refine_ls_restrained_S_all 0.923
_refine_ls_R_factor_all 0.0509
_refine_ls_R_factor_gt 0.0383
_refine_ls_shift/su_max 0.000
_refine_ls_shift/su_mean 0.000
_refine_ls_structure_factor_coef Fsqd
_refine_ls_weighting_details 'calc w=1/[\s^2^(Fo^2^)+(0.0265P)^2^] where P=(Fo^2^+2Fc^2^)/3'
_refine_ls_weighting_scheme calc
_refine_ls_wR_factor_gt 0.0791
_refine_ls_wR_factor_ref 0.0831
_reflns_number_gt 1344
_reflns_number_total 1739
_reflns_threshold_expression I>2\s(I)
_cod_data_source_file bt2462.cif
_cod_data_source_block I
_cod_depositor_comments
;
The following automatic conversions were performed:
'_symmetry_cell_setting' value 'Triclinic' changed to 'triclinic'
according to '/home/saulius/struct/CIF-dictionaries/cif_core.dic'
dictionary named 'cif_core.dic' version 2.4.1 from 2010-06-29.

Automatic conversion script
Id: cif_fix_enum 1527 2010-12-29 10:47:43Z saulius 

The following automatic conversions were performed:

'_symmetry_cell_setting' value 'Triclinic' changed to 'triclinic'
according to /home/saulius/struct/CIF-dictionaries/cif_core.dic
dictionary named 'cif_core.dic' version 2.4.1 from 2010-06-29.

Automatic conversion script
Id: cif_fix_values 1715 2011-07-08 13:25:40Z adriana 
;
_cod_database_code 2215012
_cod_database_fobs_code 2215012

loop_
_symmetry_equiv_pos_as_xyz
'x, y, z'
'-x, -y, -z'

loop_
_atom_site_aniso_label
_atom_site_aniso_U_11
_atom_site_aniso_U_22
_atom_site_aniso_U_33
_atom_site_aniso_U_12
_atom_site_aniso_U_13
_atom_site_aniso_U_23
O21 0.0228(9) 0.0305(10) 0.0241(9) 0.0108(8) -0.0001(7) 0.0059(7)
O22 0.0240(9) 0.0245(9) 0.0258(9) -0.0042(7) 0.0026(7) 0.0066(7)
O41 0.0292(10) 0.0291(10) 0.0230(9) 0.0093(8) 0.0092(7) 0.0141(7)
O42 0.0211(9) 0.0325(10) 0.0204(9) 0.0054(8) -0.0037(7) 0.0050(7)
O61 0.0212(9) 0.0190(9) 0.0266(9) -0.0002(7) 0.0022(7) 0.0032(7)
O62 0.0282(9) 0.0250(9) 0.0171(8) 0.0093(7) 0.0070(7) 0.0047(7)
N1 0.0189(10) 0.0173(10) 0.0181(10) 0.0016(8) -0.0020(8) 0.0056(8)
N2 0.0201(10) 0.0221(11) 0.0146(10) 0.0051(9) 0.0025(8) 0.0021(8)
N4 0.0243(11) 0.0198(10) 0.0185(10) 0.0113(9) 0.0043(9) 0.0053(8)
N6 0.0175(10) 0.0200(11) 0.0194(10) 0.0078(9) 0.0028(8) 0.0070(8)
N71 0.0218(12) 0.0192(11) 0.0176(11) 0.0041(9) -0.0024(9) 0.0040(9)
N72 0.0289(12) 0.0200(12) 0.0206(12) 0.0033(10) -0.0075(10) 0.0042(10)
C1 0.0222(13) 0.0123(11) 0.0158(11) 0.0062(10) 0.0027(9) 0.0007(9)
C2 0.0170(12) 0.0130(11) 0.0180(12) 0.0036(9) 0.0013(9) 0.0013(9)
C3 0.0226(13) 0.0124(11) 0.0195(12) 0.0063(10) 0.0063(10) 0.0050(9)
C4 0.0228(13) 0.0148(11) 0.0116(11) 0.0083(10) 0.0025(9) 0.0024(9)
C5 0.0166(12) 0.0149(11) 0.0191(12) 0.0049(9) 0.0005(9) 0.0004(9)
C6 0.0201(12) 0.0121(11) 0.0152(11) 0.0052(9) 0.0046(9) 0.0037(9)
C7 0.0183(12) 0.0217(13) 0.0171(12) 0.0047(10) 0.0041(9) 0.0068(10)

loop_
_atom_site_type_symbol
_atom_site_label
_atom_site_fract_x
_atom_site_fract_y
_atom_site_fract_z
_atom_site_U_iso_or_equiv
_atom_site_thermal_displace_type
_atom_site_calc_flag
_atom_site_refinement_flags
_atom_site_occupancy
O O21 0.55099(19) 0.2258(2) 0.77212(16) 0.0256(5) Uani . . 1.000
O O22 0.5482(2) -0.0210(2) 0.84817(16) 0.0266(5) Uani . . 1.000
O O41 1.0096(2) 0.1267(2) 1.29934(15) 0.0252(6) Uani . . 1.000
O O42 1.2715(2) 0.3153(2) 1.30851(16) 0.0257(5) Uani . . 1.000
O O61 1.3738(2) 0.5820(2) 0.86527(16) 0.0238(5) Uani . . 1.000
O O62 1.2606(2) 0.3618(2) 0.65498(16) 0.0230(5) Uani . . 1.000
N N1 0.8963(2) 0.3241(2) 0.66327(19) 0.0188(6) Uani . . 1.000
N N2 0.6276(2) 0.1290(3) 0.83048(19) 0.0195(6) Uani . . 1.000
N N4 1.1174(3) 0.2305(2) 1.24375(19) 0.0198(6) Uani . . 1.000
N N6 1.2622(2) 0.4378(2) 0.79090(19) 0.0182(6) Uani . . 1.000
N N71 0.7296(3) 0.0290(3) 0.5177(2) 0.0202(7) Uani . . 1.000
N N72 0.6838(3) 0.2908(3) 0.4587(2) 0.0246(7) Uani . . 1.000
C C1 0.9402(3) 0.2847(3) 0.7955(2) 0.0170(7) Uani . . 1.000
C C2 0.8224(3) 0.1947(3) 0.8841(2) 0.0167(7) Uani . . 1.000
C C3 0.8779(3) 0.1727(3) 1.0261(2) 0.0175(7) Uani . . 1.000
C C4 1.0577(3) 0.2486(3) 1.0925(2) 0.0160(7) Uani . . 1.000
C C5 1.1831(3) 0.3402(3) 1.0166(2) 0.0176(7) Uani . . 1.000
C C6 1.1241(3) 0.3516(3) 0.8732(2) 0.0155(7) Uani . . 1.000
C C7 0.7699(3) 0.2148(3) 0.5494(2) 0.0187(7) Uani . . 1.000
H H3 0.79440 0.10670 1.07740 0.0210 Uiso calc R 1.000
H H5 1.30590 0.39310 1.06320 0.0210 Uiso calc R 1.000
H H71A 0.810(3) -0.016(3) 0.553(2) 0.033(8) Uiso . . 1.000
H H71B 0.658(3) -0.040(3) 0.431(3) 0.033(7) Uiso . . 1.000
H H72A 0.694(3) 0.414(4) 0.486(3) 0.041(8) Uiso . . 1.000
H H72B 0.612(3) 0.231(3) 0.382(2) 0.015(6) Uiso . . 1.000

loop_
_atom_type_symbol
_atom_type_description
_atom_type_scat_dispersion_real
_atom_type_scat_dispersion_imag
_atom_type_scat_source
C C 0.0033 0.0016 'International Tables Vol C Tables 4.2.6.8 and 6.1.1.4'
H H 0.0000 0.0000 'International Tables Vol C Tables 4.2.6.8 and 6.1.1.4'
N N 0.0061 0.0033 'International Tables Vol C Tables 4.2.6.8 and 6.1.1.4'
O O 0.0106 0.0060 'International Tables Vol C Tables 4.2.6.8 and 6.1.1.4'

loop_
_geom_angle_atom_site_label_1
_geom_angle_atom_site_label_2
_geom_angle_atom_site_label_3
_geom_angle
_geom_angle_publ_flag
C1 N1 C7 124.54(18) no
O21 N2 O22 123.64(17) no
O21 N2 C2 118.8(2) no
O22 N2 C2 117.56(18) no
O41 N4 O42 123.57(17) no
O41 N4 C4 117.74(19) no
O42 N4 C4 118.68(18) no
O61 N6 O62 124.34(16) no
O61 N6 C6 117.29(16) no
O62 N6 C6 118.37(16) no
C7 N71 H71B 119.9(16) no
H71A N71 H71B 117(2) no
C7 N71 H71A 116.2(15) no
H72A N72 H72B 116(2) no
C7 N72 H72A 120.5(16) no
C7 N72 H72B 123.2(17) no
N1 C1 C6 119.56(19) no
N1 C1 C2 128.4(2) no
C2 C1 C6 111.81(17) no
N2 C2 C1 120.30(17) no
N2 C2 C3 115.16(19) no
C1 C2 C3 124.4(2) no
C2 C3 C4 118.7(2) no
C3 C4 C5 121.37(18) no
N4 C4 C5 119.2(2) no
N4 C4 C3 119.42(19) no
C4 C5 C6 118.0(2) no
N6 C6 C5 116.8(2) no
N6 C6 C1 117.58(16) no
C1 C6 C5 125.6(2) no
N71 C7 N72 118.72(19) no
N1 C7 N71 122.7(2) no
N1 C7 N72 118.5(2) no
C2 C3 H3 121.00 no
C4 C3 H3 121.00 no
C4 C5 H5 121.00 no
C6 C5 H5 121.00 no

loop_
_geom_bond_atom_site_label_1
_geom_bond_atom_site_label_2
_geom_bond_distance
_geom_bond_publ_flag
O21 N2 1.233(3) no
O22 N2 1.236(3) no
O41 N4 1.243(2) no
O42 N4 1.228(3) no
O61 N6 1.237(2) no
O62 N6 1.224(2) no
N1 C1 1.337(3) no
N1 C7 1.321(3) no
N2 C2 1.459(3) no
N4 C4 1.453(3) no
N6 C6 1.475(3) no
N71 C7 1.351(3) no
N72 C7 1.330(3) no
N71 H71B 0.89(3) no
N71 H71A 0.85(2) no
N72 H72A 0.91(3) no
N72 H72B 0.812(19) no
C1 C2 1.432(3) no
C1 C6 1.437(3) no
C2 C3 1.379(3) no
C3 C4 1.385(3) no
C4 C5 1.392(3) no
C5 C6 1.365(3) no
C3 H3 0.9500 no
C5 H5 0.9500 no

loop_
_geom_hbond_atom_site_label_D
_geom_hbond_atom_site_label_H
_geom_hbond_atom_site_label_A
_geom_hbond_site_symmetry_A
_geom_hbond_distance_DH
_geom_hbond_distance_HA
_geom_hbond_distance_DA
_geom_hbond_angle_DHA
_geom_hbond_publ_flag
N71 H71A O41 2_757 0.85(2) 2.28(2) 3.108(3) 165.7(18) yes
N71 H71B O21 2_656 0.89(3) 2.27(3) 3.155(2) 173(2) yes
N72 H72A O42 2_767 0.91(3) 2.38(3) 3.180(3) 147(2) yes
N72 H72A O62 2_766 0.91(3) 2.37(3) 3.058(3) 132(2) yes
N72 H72B O22 2_656 0.812(19) 2.342(19) 3.139(2) 168(2) yes
C5 H5 O61 2_867 0.95 2.43 3.339(3) 159 yes

loop_
_geom_torsion_atom_site_label_1
_geom_torsion_atom_site_label_2
_geom_torsion_atom_site_label_3
_geom_torsion_atom_site_label_4
_geom_torsion
_geom_torsion_publ_flag
C7 N1 C1 C2 -38.7(3) no
C7 N1 C1 C6 147.8(2) no
C1 N1 C7 N72 151.3(2) no
C1 N1 C7 N71 -31.4(3) no
O21 N2 C2 C1 -40.4(3) no
O22 N2 C2 C1 140.4(2) no
O22 N2 C2 C3 -43.1(3) no
O21 N2 C2 C3 136.0(2) no
O41 N4 C4 C3 9.1(3) no
O41 N4 C4 C5 -170.2(2) no
O42 N4 C4 C5 8.6(3) no
O42 N4 C4 C3 -172.1(2) no
O62 N6 C6 C5 134.5(2) no
O61 N6 C6 C5 -44.7(3) no
O61 N6 C6 C1 136.2(2) no
O62 N6 C6 C1 -44.7(3) no
N1 C1 C2 N2 1.5(3) no
C2 C1 C6 N6 176.51(18) no
N1 C1 C2 C3 -174.5(2) no
C2 C1 C6 C5 -2.6(3) no
C6 C1 C2 N2 175.47(19) no
N1 C1 C6 C5 172.0(2) no
N1 C1 C6 N6 -9.0(3) no
C6 C1 C2 C3 -0.6(3) no
C1 C2 C3 C4 2.9(3) no
N2 C2 C3 C4 -173.4(2) no
C2 C3 C4 C5 -2.2(3) no
C2 C3 C4 N4 178.5(2) no
N4 C4 C5 C6 178.6(2) no
C3 C4 C5 C6 -0.7(3) no
C4 C5 C6 C1 3.3(4) no
C4 C5 C6 N6 -175.84(19) no

loop_
_cod_related_entry_id
_cod_related_entry_database
_cod_related_entry_code
1 ChemSpider 21123649
